data_2001999
loop_
_publ_author_name
'Liu, M.'
'Arora, S. K.'

_publ_section_title
;
 Structure of aquabis(2,2'-bipyridyl)zinc(II) diperchlorate
;
_journal_issue 2
_journal_name_full 'Acta Crystallographica Section C'
_journal_page_first 372
_journal_page_last 374
_journal_paper_doi 10.1107/S0108270192009478
_journal_volume 49
_journal_year 1993
_chemical_formula_moiety 'C20 H18 N4 O Zn,2(Cl O4)'
_chemical_formula_sum 'C20 H18 Cl2 N4 O9 Zn'
_chemical_formula_weight 594.7
_space_group_IT_number 14
_space_group_name_Hall '-P 2yn'
_space_group_name_H-M_alt 'P 1 21/n 1'
_symmetry_cell_setting monoclinic
_symmetry_space_group_name_Hall '-P 2yn'
_symmetry_space_group_name_H-M 'P 1 21/n 1'
_atom_type_scat_source IntTabIV
_cell_angle_alpha 90
_cell_angle_beta 102.09
_cell_angle_gamma 90
_cell_formula_units_Z 4
_cell_length_a 9.177(2)
_cell_length_b 13.393(2)
_cell_length_c 19.624(3)
_cell_measurement_reflns_used 19
_cell_measurement_temperature 293
_cell_measurement_theta_max 15
_cell_measurement_theta_min 7
_cell_volume 2358.4(7)
_computing_structure_refinement 'MULTAN (Germain, Main & Woolfson, 1971)'
_computing_structure_solution 'SHELX76 (Sheldrick, 1976)'
_diffrn_measurement_device 'Syntex P2~1~'
_diffrn_measurement_method \w/2\q
_diffrn_radiation_type MoK\a
_diffrn_radiation_wavelength 0.71069
_diffrn_reflns_av_R_equivalents 0.018
_diffrn_reflns_limit_h_max 10
_diffrn_reflns_limit_h_min 0
_diffrn_reflns_limit_k_max 15
_diffrn_reflns_limit_k_min 0
_diffrn_reflns_limit_l_max 22
_diffrn_reflns_limit_l_min -22
_diffrn_reflns_number 4150
_diffrn_reflns_theta_max 25
_diffrn_standards_decay_% 2.2
_diffrn_standards_interval_time 100
_diffrn_standards_number 3
_exptl_absorpt_coefficient_mu 1.356
_exptl_absorpt_correction_type none
_exptl_crystal_colour Pink
_exptl_crystal_density_diffrn 1.675
_exptl_crystal_density_meas 1.668
_exptl_crystal_density_method 'flotation in methyl iodide--acetone'
_exptl_crystal_description Needles
_exptl_crystal_size_max 0.3
_exptl_crystal_size_mid 0.1
_exptl_crystal_size_min 0.1
_refine_diff_density_max 0.27
_refine_diff_density_min -0.23
_refine_ls_goodness_of_fit_obs 1.5
_refine_ls_hydrogen_treatment refxyz
_refine_ls_number_parameters 261
_refine_ls_number_reflns 2919
_refine_ls_R_factor_obs 0.063
_refine_ls_shift/esd_max 0.002
_refine_ls_structure_factor_coef F
_refine_ls_weighting_details 'w = 1/\s^2^(F)'
_refine_ls_weighting_scheme calc
_refine_ls_wR_factor_obs 0.065
_reflns_number_observed 2919
_reflns_number_total 3852
_reflns_observed_criterion I>3\s(I)
_cod_data_source_file sp1002.cif
_cod_data_source_block sp1002_structure_1_of_1
_cod_depositor_comments
;
 Adding the _atom_site_type_symbol data item.

 Antanas Vaitkus,
 2017-01-28

The following automatic conversions were performed:

'_refine_ls_weighting_scheme' value '1/\s^2^(F)' was changed to
'calc'. New tag '_refine_ls_weighting_details' was created. The value
of the new tag was set to 'w = 1/\s^2^(F)'.

Automatic conversion script
Id: cif_fix_values 3143 2015-03-26 13:38:13Z robertas 
;
_cod_database_code 2001999

loop_
_space_group_symop_id
_space_group_symop_operation_xyz
1 x,y,z
2 -x+1/2,y+1/2,-z+1/2
3 -x,-y,-z
4 x+1/2,-y+1/2,z+1/2

loop_
_atom_site_label
_atom_site_type_symbol
_atom_site_fract_x
_atom_site_fract_y
_atom_site_fract_z
Zn Zn .08810(10) .24230(10) .13510(10)
Cl(1) Cl -.2949(3) .4085(2) .46880(10)
Cl(2) Cl -.0188(4) .0416(3) .30520(10)
O(1) O -.2406(13) .3175(8) .4452(6)
O(2) O -.2174(14) .4366(13) .5311(5)
O(3) O -.284(2) .4777(11) .4176(8)
O(4) O -.4490(12) .3997(10) .4685(6)
O(5) O -.0900(13) .0439(12) .2348(5)
O(6) O .1353(13) .0400(11) .3138(6)
O(7) O -.0666(15) -.0410(13) .3350(8)
O(8) O -.070(2) .1244(12) .3364(9)
N(1) N .1282(7) .3345(5) .0552(3)
N(2) N -.1261(7) .2508(5) .0700(3)
C(1) C .0097(18) .3481(5) .0023(4)
C(2) C .0222(11) .4015(6) -.0571(4)
C(3) C .1592(14) .4415(7) -.0621(5)
C(4) C .2853(13) .4273(7) -.0047(6)
C(5) C .2622(11) .3725(7) .0526(5)
C(6) C -.1322(9) .3035(6) .0105(4)
C(7) C -.2657(10) .3119(6) -.0388(4)
C(8) C -.3951(10) .2656(7) -.0256(5)
C(9) C -.3874(10) .2098(7) .0353(5)
C(10) C -.2506(10) .2049(7) .0828(5)
O(9) O .0755(7) .0889(4) .1357(3)
N(3) N .3027(7) .2337(5) .2001(3)
N(4) N .0520(7) .3195(4) .2220(3)
C(11) C .3136(9) .2841(5) .2610(3)
C(12) C .4497(9) .2856(6) .3095(4)
C(13) C .5725(10) .2341(7) .2948(4)
C(14) C .5593(10) .1785(8) .2328(5)
C(15) C .4201(10) .1816(7) .1856(5)
C(16) C .1771(9) .3302(5) .2729(4)
C(17) C .1691(11) .3818(6) .3349(4)
C(18) C .0328(12) .4183(6) .3450(5)
C(19) C -.0998(12) .4059(7) .2916(4)
C(20) C -.0801(10) .3549(6) .2302(4)
HC(2) H -.063(7) .421(5) -.082(3)
HC(3) H .166(8) .487(5) -.107(3)
HC(4) H .395(8) .454(5) -.009(3)
HC(5) H .366(7) .354(5) .100(3)
HC(7) H -.292(7) .351(4) -.070(3)
HC(8) H -.482(7) .265(5) -.061(3)
HC(9) H -.483(8) .189(5) .052(3)
HC(10) H -.231(7) .173(5) .133(3)
HC(12) H .447(7) .311(5) .358(3)
HC(13) H .671(7) .240(5) .328(3)
HC(14) H .649(8) .139(5) .226(3)
HC(15) H .399(8) .135(5) .143(3)
HC(17) H .247(7) .375(5) .379(3)
HC(18) H .030(8) .434(5) .398(3)
HC(19) H -.205(7) .427(5) .309(3)
HC(20) H -.187(8) .333(5) .189(3)
H(1)O(9) H .013(7) .081(5) .166(3)
H(2)O(9) H .071(7) .067(5) .094(3)

loop_
_geom_angle_atom_site_label_1
_geom_angle_atom_site_label_2
_geom_angle_atom_site_label_3
_geom_angle
_geom_angle_publ_flag
N(1) Zn N(2) 78.6(2) yes
N(1) Zn O(9) 127.9(2) yes
N(1) Zn N(3) 101.4(2) yes
N(1) Zn N(4) 113.9(2) yes
N(2) Zn O(9) 90.6(2) yes
N(2) Zn N(3) 179.9(2) yes
N(2) Zn N(4) 100.5(2) yes
O(9) Zn N(3) 89.3(2) yes
O(9) Zn N(4) 118.2(2) yes
N(3) Zn N(4) 79.7(2) yes
Zn N(1) C(1) 114.7(2) yes
Zn N(1) C(5) 124.1(2) yes
Zn N(2) C(6) 114.5(2) yes
Zn N(2) C(10) 125.0(2) yes
Zn N(3) C(11) 113.1(2) yes
Zn N(3) C(15) 125.4(2) yes
Zn N(4) C(16) 113.5(2) yes
Zn N(4) C(20) 125.3(2) yes

loop_
_geom_bond_atom_site_label_1
_geom_bond_atom_site_label_2
_geom_bond_distance
_geom_bond_publ_flag
Zn N(1) 2.088(6) yes
Zn N(2) 2.111(9) yes
Zn N(3) 2.113(9) yes
Zn N(4) 2.079(6) yes
Zn O(9) 2.058(6) yes
N(1) C(1) 1.35 yes
N(1) C(5) 1.34 yes
C(1) C(2) 1.39 yes
C(1) C(6) 1.47 yes
C(2) C(3) 1.39 yes
C(3) C(4) 1.45 yes
C(4) C(5) 1.40 yes
N(2) C(6) 1.36 yes
N(2) C(10) 1.37 yes
C(6) C(7) 1.40 yes
C(7) C(8) 1.41 yes
C(8) C(9) 1.40 yes
C(9) C(10) 1.40 yes
N(3) C(11) 1.36 yes
N(3) C(15) 1.36 yes
C(11) C(12) 1.40 yes
C(11) C(16) 1.46 yes
C(12) C(13) 1.40 yes
C(13) C(14) 1.41 yes
C(14) C(15) 1.41 yes
N(4) C(20) 1.34 yes
N(4) C(16) 1.36 yes
C(16) C(17) 1.42 yes
C(17) C(18) 1.40 yes
C(18) C(19) 1.44 yes
C(19) C(20) 1.43 yes
Cl(1) O(1) 1.43 yes
Cl(1) O(2) 1.33 yes
Cl(1) O(3) 1.39 yes
Cl(1) O(4) 1.42 yes
Cl(2) O(5) 1.40 yes
Cl(2) O(6) 1.39 yes
Cl(2) O(7) 1.37 yes
Cl(2) O(8) 1.39 yes
